data_1521920
loop_
_publ_author_name
'Shi, Y.'
'Leithe-Jasper, A.'
'Tanaka, T.'

_publ_section_title
;
 New ternary compounds Sc3 B0.75 C3, Sc2 B1.1 C3.2, Sc B15 C1.60 and
 subsolidus phase relations in the Sc - B - C system at 1700 C
;
_journal_name_full 'Journal of Solid State Chemistry'
_journal_page_first 250
_journal_page_last 259
_journal_volume 148
_journal_year 1999
_chemical_formula_sum 'C2 B Sc2'
_chemical_name_systematic 'Sc2 B C2'
_space_group_IT_number 139
_symmetry_space_group_name_Hall '-I 4 2'
_symmetry_space_group_name_H-M 'I 4/m m m'
_cell_angle_alpha 90
_cell_angle_beta 90
_cell_angle_gamma 90
_cell_formula_units_Z 2
_cell_length_a 3.3259
_cell_length_b 3.3259
_cell_length_c 10.6741
_cell_volume 118.073
_citation_journal_id_ASTM JSSCBI
_cod_data_source_file Shi_JSSCBI_1999_386.cif
_cod_data_source_block C2B1Sc2
_cod_original_cell_volume 118.0727
_cod_original_formula_sum 'C2 B1 Sc2'
_cod_database_code 1521920

loop_
_symmetry_equiv_pos_as_xyz
x,y,z
-y,x,z
-x,-y,z
y,-x,z
x,-y,-z
y,x,-z
-x,y,-z
-y,-x,-z
-x,-y,-z
y,-x,-z
x,y,-z
-y,x,-z
-x,y,z
-y,-x,z
x,-y,z
y,x,z
x+1/2,y+1/2,z+1/2
-y+1/2,x+1/2,z+1/2
-x+1/2,-y+1/2,z+1/2
y+1/2,-x+1/2,z+1/2
x+1/2,-y+1/2,-z+1/2
y+1/2,x+1/2,-z+1/2
-x+1/2,y+1/2,-z+1/2
-y+1/2,-x+1/2,-z+1/2
-x+1/2,-y+1/2,-z+1/2
y+1/2,-x+1/2,-z+1/2
x+1/2,y+1/2,-z+1/2
-y+1/2,x+1/2,-z+1/2
-x+1/2,y+1/2,z+1/2
-y+1/2,-x+1/2,z+1/2
x+1/2,-y+1/2,z+1/2
y+1/2,x+1/2,z+1/2

loop_
_atom_site_label
_atom_site_type_symbol
_atom_site_fract_x
_atom_site_fract_y
_atom_site_fract_z
_atom_site_occupancy
_atom_site_U_iso_or_equiv
B1 B 0 0 0 1 0.0
Sc1 Sc 0 0 0.34759 1 0.0
C1 C 0 0 0.13816 1 0.0
